data_7251398
loop_
_publ_author_name
'Kanagavel, Manimurugan'
'Nechipadappu, Sunil Kumar'

_publ_section_title
;
 Structural insights into the multi-component solid forms of aminocaproic
 acid and aminomethyl benzoic acid: mechanochemical approach for the
 preparation of salt forms
;
_journal_name_full CrystEngComm
_journal_paper_doi 10.1039/D5CE00830A
_journal_year 2026
_chemical_formula_moiety 'C8 H10 N O2, 0.5(C2 O4)'
_chemical_formula_sum 'C9 H10 N O4'
_chemical_formula_weight 196.18
_chemical_name_systematic 'Aminomethylbenzoic acid oxalate'
_space_group_crystal_system triclinic
_space_group_IT_number 2
_space_group_name_Hall '-P 1'
_space_group_name_H-M_alt 'P -1'
_atom_sites_solution_hydrogens mixed
_atom_sites_solution_primary difmap
_atom_sites_solution_secondary difmap
_audit_creation_method SHELXL-2019/3
_audit_update_record
;
2025-06-10 deposited with the CCDC.	2025-11-18 downloaded from the CCDC.
;
_cell_angle_alpha 72.9234(19)
_cell_angle_beta 74.834(2)
_cell_angle_gamma 69.8700(17)
_cell_formula_units_Z 2
_cell_length_a 6.6096(4)
_cell_length_b 7.0278(4)
_cell_length_c 11.2902(8)
_cell_measurement_reflns_used 6134
_cell_measurement_temperature 294(2)
_cell_measurement_theta_max 30.55
_cell_measurement_theta_min 3.3
_cell_volume 463.10(5)
_computing_cell_refinement '<i>SAINT</i> (Bruker, 2016)'
_computing_data_collection '<i>APEX3</i> (Bruker, 2016)'
_computing_data_reduction 'Bruker SAINT'
_computing_molecular_graphics 'Bruker SHELXTL'
_computing_publication_material 'Bruker SHELXTL'
_computing_structure_refinement 'SHELXL-2018/3 (Sheldrick, 2018)'
_computing_structure_solution 'SHELXT 2018/2 (Sheldrick, 2018)'
_diffrn_ambient_temperature 294(2)
_diffrn_measured_fraction_theta_full 0.981
_diffrn_measured_fraction_theta_max 0.983
_diffrn_measurement_device_type 'Bruker D8 QUEST PHOTON-100'
_diffrn_measurement_method '\w and \f'
_diffrn_radiation_type MoK\a
_diffrn_radiation_wavelength 0.71073
_diffrn_reflns_av_R_equivalents 0.0226
_diffrn_reflns_av_unetI/netI 0.0197
_diffrn_reflns_Laue_measured_fraction_full 0.981
_diffrn_reflns_Laue_measured_fraction_max 0.983
_diffrn_reflns_limit_h_max 9
_diffrn_reflns_limit_h_min -9
_diffrn_reflns_limit_k_max 10
_diffrn_reflns_limit_k_min -10
_diffrn_reflns_limit_l_max 16
_diffrn_reflns_limit_l_min -16
_diffrn_reflns_number 11773
_diffrn_reflns_point_group_measured_fraction_full 0.981
_diffrn_reflns_point_group_measured_fraction_max 0.983
_diffrn_reflns_theta_full 25.242
_diffrn_reflns_theta_max 30.572
_diffrn_reflns_theta_min 3.315
_exptl_absorpt_coefficient_mu 0.112
_exptl_absorpt_correction_T_max 0.7461
_exptl_absorpt_correction_T_min 0.6844
_exptl_absorpt_correction_type multi-scan
_exptl_absorpt_process_details
;
 SADABS 2016/2: Krause, L., Herbst-Irmer, R., Sheldrick G.M. & Stalke D.,
 J. Appl. Cryst. 48 (2015) 3-10
;
_exptl_crystal_colour Colorless
_exptl_crystal_density_diffrn 1.407
_exptl_crystal_description plate
_exptl_crystal_F_000 206
_exptl_crystal_recrystallization_method 'Re-crystallisation from solvent: ethanol-water'
_exptl_crystal_size_max 0.120
_exptl_crystal_size_mid 0.110
_exptl_crystal_size_min 0.090
_refine_diff_density_max 0.405
_refine_diff_density_min -0.202
_refine_diff_density_rms 0.041
_refine_ls_extinction_method none
_refine_ls_goodness_of_fit_ref 1.038
_refine_ls_hydrogen_treatment mixed
_refine_ls_matrix_type full
_refine_ls_number_parameters 143
_refine_ls_number_reflns 2801
_refine_ls_number_restraints 1
_refine_ls_restrained_S_all 1.039
_refine_ls_R_factor_all 0.0542
_refine_ls_R_factor_gt 0.0442
_refine_ls_shift/su_max 0.000
_refine_ls_shift/su_mean 0.000
_refine_ls_structure_factor_coef Fsqd
_refine_ls_weighting_details 'w=1/[\s^2^(Fo^2^)+(0.0824P)^2^+0.0663P] where P=(Fo^2^+2Fc^2^)/3'
_refine_ls_weighting_scheme calc
_refine_ls_wR_factor_gt 0.1303
_refine_ls_wR_factor_ref 0.1410
_reflns_Friedel_coverage 0.000
_reflns_number_gt 2310
_reflns_number_total 2801
_reflns_threshold_expression 'I > 2\s(I)'
_cod_data_source_file d5ce00830a2.cif
_cod_data_source_block KB1276_0m
_cod_database_code 7251398
_shelx_shelxl_version_number 2019/3
_shelx_space_group_comment
;
The symmetry employed for this shelxl refinement is uniquely defined
by the following loop, which should always be used as a source of
symmetry information in preference to the above space-group names.
They are only intended as comments.
;
_shelx_estimated_absorpt_t_min 0.987
_shelx_estimated_absorpt_t_max 0.990

loop_
_space_group_symop_operation_xyz
'x, y, z'
'-x, -y, -z'

loop_
_atom_site_label
_atom_site_type_symbol
_atom_site_fract_x
_atom_site_fract_y
_atom_site_fract_z
_atom_site_U_iso_or_equiv
_atom_site_adp_type
_atom_site_occupancy
_atom_site_site_symmetry_order
_atom_site_calc_flag
_atom_site_refinement_flags_posn
_atom_site_refinement_flags_adp
_atom_site_refinement_flags_occupancy
_atom_site_disorder_assembly
_atom_site_disorder_group
C1 C 0.7427(2) 0.7659(2) 0.31190(11) 0.0446(3) Uani 1 1 d . . . . .
H1A H 0.894609 0.701654 0.279039 0.054 Uiso 1 1 calc R U . . .
H1B H 0.718135 0.915265 0.290085 0.054 Uiso 1 1 calc R U . . .
C2 C 0.59677(18) 0.71393(18) 0.25054(10) 0.0373(2) Uani 1 1 d . . . . .
C3 C 0.6087(2) 0.50887(19) 0.26177(13) 0.0468(3) Uani 1 1 d . . . . .
H3 H 0.708878 0.402280 0.306398 0.056 Uiso 1 1 calc R U . . .
C4 C 0.4726(2) 0.46108(18) 0.20707(13) 0.0457(3) Uani 1 1 d . . . . .
H4 H 0.479309 0.323019 0.217061 0.055 Uiso 1 1 calc R U . . .
C5 C 0.32670(17) 0.61846(16) 0.13753(10) 0.0349(2) Uani 1 1 d . . . . .
C6 C 0.3159(2) 0.82315(18) 0.12481(13) 0.0461(3) Uani 1 1 d . . . . .
H6 H 0.219128 0.929649 0.077903 0.055 Uiso 1 1 calc R U . . .
C7 C 0.4496(2) 0.87007(19) 0.18205(13) 0.0486(3) Uani 1 1 d . . . . .
H7 H 0.439856 1.008296 0.174153 0.058 Uiso 1 1 calc R U . . .
C8 C 0.18324(17) 0.56677(17) 0.07775(11) 0.0378(2) Uani 1 1 d . . . . .
N1 N 0.70245(13) 0.69435(13) 0.45038(8) 0.0301(2) Uani 1 1 d . . . . .
H1N H 0.742(2) 0.555(2) 0.4750(14) 0.048(4) Uiso 1 1 d . . . . .
H2N H 0.556(3) 0.753(3) 0.4814(15) 0.058(4) Uiso 1 1 d . . . . .
H3N H 0.792(2) 0.740(2) 0.4841(14) 0.050(4) Uiso 1 1 d . . . . .
O1 O 0.06061(16) 0.71492(14) 0.00950(10) 0.0556(3) Uani 1 1 d D . . . .
H1O H -0.007(5) 0.666(5) -0.030(3) 0.175(13) Uiso 1 1 d D . . . .
O2 O 0.18749(17) 0.38006(14) 0.09734(10) 0.0552(3) Uani 1 1 d . . . . .
C9 C -0.10229(14) 1.09800(14) 0.49610(10) 0.0290(2) Uani 1 1 d . . . . .
O3 O -0.27543(11) 1.07158(12) 0.48878(9) 0.0438(2) Uani 1 1 d . . . . .
O4 O -0.07640(12) 1.26592(11) 0.49632(9) 0.0432(2) Uani 1 1 d . . . . .

loop_
_atom_site_aniso_label
_atom_site_aniso_U_11
_atom_site_aniso_U_22
_atom_site_aniso_U_33
_atom_site_aniso_U_23
_atom_site_aniso_U_13
_atom_site_aniso_U_12
C1 0.0465(6) 0.0569(7) 0.0462(6) -0.0125(5) -0.0142(5) -0.0293(5)
C2 0.0401(5) 0.0418(6) 0.0401(5) -0.0104(4) -0.0143(4) -0.0178(4)
C3 0.0546(7) 0.0380(6) 0.0594(7) -0.0080(5) -0.0365(6) -0.0107(5)
C4 0.0574(7) 0.0322(5) 0.0604(7) -0.0100(5) -0.0351(6) -0.0111(5)
C5 0.0368(5) 0.0356(5) 0.0400(5) -0.0126(4) -0.0167(4) -0.0092(4)
C6 0.0522(6) 0.0337(5) 0.0615(7) -0.0089(5) -0.0328(6) -0.0087(5)
C7 0.0601(7) 0.0343(6) 0.0650(8) -0.0094(5) -0.0317(6) -0.0164(5)
C8 0.0387(5) 0.0377(5) 0.0449(6) -0.0151(4) -0.0191(4) -0.0075(4)
N1 0.0257(4) 0.0244(4) 0.0468(5) -0.0143(3) -0.0158(3) -0.0032(3)
O1 0.0608(6) 0.0438(5) 0.0760(7) -0.0148(4) -0.0467(5) -0.0056(4)
O2 0.0656(6) 0.0410(5) 0.0768(7) -0.0130(4) -0.0430(5) -0.0151(4)
C9 0.0238(4) 0.0220(4) 0.0467(5) -0.0141(3) -0.0157(3) -0.0010(3)
O3 0.0228(3) 0.0338(4) 0.0848(6) -0.0273(4) -0.0206(3) -0.0006(3)
O4 0.0351(4) 0.0222(4) 0.0826(6) -0.0187(4) -0.0308(4) -0.0002(3)

loop_
_atom_type_symbol
_atom_type_description
_atom_type_scat_dispersion_real
_atom_type_scat_dispersion_imag
_atom_type_scat_source
C C 0.0033 0.0016 'International Tables Vol C Tables 4.2.6.8 and 6.1.1.4'
H H 0.0000 0.0000 'International Tables Vol C Tables 4.2.6.8 and 6.1.1.4'
O O 0.0106 0.0060 'International Tables Vol C Tables 4.2.6.8 and 6.1.1.4'
N N 0.0061 0.0033 'International Tables Vol C Tables 4.2.6.8 and 6.1.1.4'

loop_
_geom_angle_atom_site_label_1
_geom_angle_atom_site_label_2
_geom_angle_atom_site_label_3
_geom_angle
_geom_angle_site_symmetry_1
_geom_angle_site_symmetry_3
_geom_angle_publ_flag
N1 C1 C2 112.51(9) . . ?
N1 C1 H1A 109.1 . . ?
C2 C1 H1A 109.1 . . ?
N1 C1 H1B 109.1 . . ?
C2 C1 H1B 109.1 . . ?
H1A C1 H1B 107.8 . . ?
C7 C2 C3 118.87(9) . . ?
C7 C2 C1 120.59(10) . . ?
C3 C2 C1 120.54(10) . . ?
C2 C3 C4 120.60(10) . . ?
C2 C3 H3 119.7 . . ?
C4 C3 H3 119.7 . . ?
C5 C4 C3 120.21(11) . . ?
C5 C4 H4 119.9 . . ?
C3 C4 H4 119.9 . . ?
C6 C5 C4 119.41(9) . . ?
C6 C5 C8 120.49(9) . . ?
C4 C5 C8 120.10(10) . . ?
C5 C6 C7 120.06(10) . . ?
C5 C6 H6 120.0 . . ?
C7 C6 H6 120.0 . . ?
C2 C7 C6 120.83(11) . . ?
C2 C7 H7 119.6 . . ?
C6 C7 H7 119.6 . . ?
O2 C8 O1 123.13(10) . . ?
O2 C8 C5 118.93(9) . . ?
O1 C8 C5 117.93(10) . . ?
C1 N1 H1N 112.0(9) . . ?
C1 N1 H2N 108.9(10) . . ?
H1N N1 H2N 111.7(14) . . ?
C1 N1 H3N 108.7(9) . . ?
H1N N1 H3N 106.2(13) . . ?
H2N N1 H3N 109.2(14) . . ?
C8 O1 H1O 111(2) . . ?
O3 C9 O4 126.35(8) . . ?
O3 C9 C9 116.50(9) . 2_576 ?
O4 C9 C9 117.15(9) . 2_576 ?

loop_
_geom_bond_atom_site_label_1
_geom_bond_atom_site_label_2
_geom_bond_distance
_geom_bond_site_symmetry_2
_geom_bond_publ_flag
C1 N1 1.4767(15) . ?
C1 C2 1.5114(13) . ?
C1 H1A 0.9700 . ?
C1 H1B 0.9700 . ?
C2 C7 1.3816(16) . ?
C2 C3 1.3852(16) . ?
C3 C4 1.3870(15) . ?
C3 H3 0.9300 . ?
C4 C5 1.3864(15) . ?
C4 H4 0.9300 . ?
C5 C6 1.3815(16) . ?
C5 C8 1.4841(13) . ?
C6 C7 1.3897(15) . ?
C6 H6 0.9300 . ?
C7 H7 0.9300 . ?
C8 O2 1.2565(14) . ?
C8 O1 1.2687(13) . ?
N1 H1N 0.901(16) . ?
N1 H2N 0.931(17) . ?
N1 H3N 0.954(15) . ?
O1 H1O 0.902(18) . ?
C9 O3 1.2472(10) . ?
C9 O4 1.2502(11) . ?
C9 C9 1.5629(16) 2_576 ?

loop_
_geom_hbond_atom_site_label_D
_geom_hbond_atom_site_label_H
_geom_hbond_atom_site_label_A
_geom_hbond_distance_DH
_geom_hbond_distance_HA
_geom_hbond_distance_DA
_geom_hbond_angle_DHA
_geom_hbond_site_symmetry_A
_geom_hbond_publ_flag
N1 H2N O3 0.931(17) 1.846(17) 2.7564(11) 165.3(15) 2_576 yes
N1 H1N O4 0.901(16) 1.950(16) 2.8145(11) 160.1(13) 1_645 yes
N1 H3N O3 0.954(15) 2.234(15) 2.8658(11) 122.9(12) 1_655 yes
N1 H3N O4 0.954(15) 1.938(15) 2.8108(10) 150.9(13) 2_676 yes
O1 H1O O2 0.902(18) 1.730(19) 2.6174(11) 167(3) 2_565 yes

loop_
_geom_torsion_atom_site_label_1
_geom_torsion_atom_site_label_2
_geom_torsion_atom_site_label_3
_geom_torsion_atom_site_label_4
_geom_torsion
_geom_torsion_site_symmetry_1
_geom_torsion_site_symmetry_2
_geom_torsion_site_symmetry_3
_geom_torsion_site_symmetry_4
_geom_torsion_publ_flag
N1 C1 C2 C7 118.04(13) . . . . ?
N1 C1 C2 C3 -62.12(16) . . . . ?
C7 C2 C3 C4 -1.1(2) . . . . ?
C1 C2 C3 C4 179.05(12) . . . . ?
C2 C3 C4 C5 1.7(2) . . . . ?
C3 C4 C5 C6 -0.9(2) . . . . ?
C3 C4 C5 C8 179.23(12) . . . . ?
C4 C5 C6 C7 -0.4(2) . . . . ?
C8 C5 C6 C7 179.44(12) . . . . ?
C3 C2 C7 C6 -0.2(2) . . . . ?
C1 C2 C7 C6 179.62(12) . . . . ?
C5 C6 C7 C2 1.0(2) . . . . ?
C6 C5 C8 O2 -175.75(12) . . . . ?
C4 C5 C8 O2 4.08(18) . . . . ?
C6 C5 C8 O1 3.84(18) . . . . ?
C4 C5 C8 O1 -176.33(12) . . . . ?
